data_7717285
loop_
_publ_author_name
'Li, Xiaojing'
'Zhang, Luyong'
'Li, Fuming'
'Yang, Zhihua'
'Hou, Xueling'
'Zhang, Fangfang'

_publ_section_title
;
 Syntheses, structures and properties of two new members of the
 pentaborate family: NaKB<sub>5</sub>O<sub>8</sub>(OH)&#xb7;H<sub>2</sub>O
 and KB<sub>5</sub>O<sub>8</sub>&#xb7;2H<sub>2</sub>O.
;
_journal_issue 46
_journal_name_full 'Dalton transactions (Cambridge, England : 2003)'
_journal_page_first 18782
_journal_page_last 18788
_journal_paper_doi 10.1039/d4dt02672a
_journal_volume 53
_journal_year 2024
_chemical_formula_moiety 'B5 H3 K Na O10'
_chemical_formula_sum 'B5 H3 K Na O10'
_chemical_formula_weight 279.16
_space_group_crystal_system triclinic
_space_group_IT_number 2
_space_group_name_Hall '-P 1'
_space_group_name_H-M_alt 'P -1'
_atom_sites_solution_hydrogens difmap
_audit_creation_date 2024-08-23
_audit_creation_method
;
Olex2 1.3
(compiled 2020.11.12 svn.r5f609507 for OlexSys, GUI svn.r6408)
;
_audit_update_record
;
2024-09-06 deposited with the CCDC.	2024-10-23 downloaded from the CCDC.
;
_cell_angle_alpha 78.713(3)
_cell_angle_beta 76.654(2)
_cell_angle_gamma 60.592(2)
_cell_formula_units_Z 2
_cell_length_a 6.6157(5)
_cell_length_b 6.6221(5)
_cell_length_c 11.1837(8)
_cell_measurement_reflns_used 1825
_cell_measurement_temperature 156.0
_cell_measurement_theta_max 27.11
_cell_measurement_theta_min 3.58
_cell_volume 413.33(5)
_computing_cell_refinement 'SAINT V8.40B (?, 2016)'
_computing_data_reduction 'SAINT V8.40B (?, 2016)'
_computing_molecular_graphics 'Olex2 1.3 (Dolomanov et al., 2009)'
_computing_publication_material 'Olex2 1.3 (Dolomanov et al., 2009)'
_computing_structure_refinement 'XL  (Sheldrick, 2008)'
_computing_structure_solution 'SHELXT 2018/2 (Sheldrick, 2018)'
_diffrn_ambient_temperature 156.0
_diffrn_measured_fraction_theta_full 0.997
_diffrn_measured_fraction_theta_max 0.997
_diffrn_measurement_device_type 'Bruker APEX-II CCD'
_diffrn_measurement_method '\f and \w scans'
_diffrn_radiation_type MoK\a
_diffrn_radiation_wavelength 0.71073
_diffrn_reflns_av_R_equivalents 0.0560
_diffrn_reflns_av_unetI/netI 0.0512
_diffrn_reflns_Laue_measured_fraction_full 0.997
_diffrn_reflns_Laue_measured_fraction_max 0.997
_diffrn_reflns_limit_h_max 8
_diffrn_reflns_limit_h_min -8
_diffrn_reflns_limit_k_max 8
_diffrn_reflns_limit_k_min -8
_diffrn_reflns_limit_l_max 14
_diffrn_reflns_limit_l_min -14
_diffrn_reflns_number 6945
_diffrn_reflns_point_group_measured_fraction_full 0.997
_diffrn_reflns_point_group_measured_fraction_max 0.997
_diffrn_reflns_theta_full 25.242
_diffrn_reflns_theta_max 27.514
_diffrn_reflns_theta_min 1.880
_diffrn_source_current 1.4
_diffrn_source_power 0.07
_diffrn_source_voltage 50.0
_diffrn_standards_number 0
_exptl_absorpt_coefficient_mu 0.738
_exptl_absorpt_correction_T_max 0.7456
_exptl_absorpt_correction_T_min 0.6788
_exptl_absorpt_correction_type none
_exptl_absorpt_process_details
;
SADABS-2016/2 (Bruker,2016/2) was used for absorption correction.
wR2(int) was 0.0783 before and 0.0566 after correction.
The Ratio of minimum to maximum transmission is 0.9104.
The \l/2 correction factor is Not present.
;
_exptl_crystal_density_diffrn 2.243
_exptl_crystal_description block
_exptl_crystal_F_000 276
_refine_diff_density_max 0.360
_refine_diff_density_min -0.371
_refine_diff_density_rms 0.078
_refine_ls_extinction_method none
_refine_ls_goodness_of_fit_ref 1.081
_refine_ls_hydrogen_treatment constr
_refine_ls_matrix_type full
_refine_ls_number_parameters 154
_refine_ls_number_reflns 1899
_refine_ls_number_restraints 0
_refine_ls_restrained_S_all 1.081
_refine_ls_R_factor_all 0.0442
_refine_ls_R_factor_gt 0.0348
_refine_ls_shift/su_max 0.000
_refine_ls_shift/su_mean 0.000
_refine_ls_structure_factor_coef Fsqd
_refine_ls_weighting_details 'w=1/[\s^2^(Fo^2^)+(0.0249P)^2^+0.2609P] where P=(Fo^2^+2Fc^2^)/3'
_refine_ls_weighting_scheme calc
_refine_ls_wR_factor_gt 0.0756
_refine_ls_wR_factor_ref 0.0857
_reflns_Friedel_coverage 0.000
_reflns_number_gt 1578
_reflns_number_total 1899
_reflns_threshold_expression 'I > 2\s(I)'
_cod_data_source_file d4dt02672a2.cif
_cod_data_source_block nakboh
_cod_depositor_comments 'Adding full bibliography for 7717284--7717285.cif.'
_cod_database_code 7717285
_shelx_shelxl_version_number 2016/6
_shelx_space_group_comment
;
The symmetry employed for this shelxl refinement is uniquely defined
by the following loop, which should always be used as a source of
symmetry information in preference to the above space-group names.
They are only intended as comments.
;
_olex2_refinement_description
;
1. Fixed Uiso
 At 1.5 times of:
  All O(H) groups, All O(H,H) groups
2.a Riding coordinates:
 O2(H1), O1(H3,H2)
;
_olex2_submission_special_instructions 'No special instructions were received'

loop_
_space_group_symop_operation_xyz
'x, y, z'
'-x, -y, -z'

loop_
_atom_site_label
_atom_site_type_symbol
_atom_site_fract_x
_atom_site_fract_y
_atom_site_fract_z
_atom_site_U_iso_or_equiv
_atom_site_adp_type
_atom_site_occupancy
_atom_site_site_symmetry_order
_atom_site_calc_flag
_atom_site_refinement_flags_posn
_atom_site_refinement_flags_adp
_atom_site_refinement_flags_occupancy
_atom_site_disorder_assembly
_atom_site_disorder_group
K1 K 0.65941(9) 0.18305(9) 0.07878(4) 0.01969(15) Uani 1 1 d . . . . .
Na1 Na 0.30579(17) 1.10368(17) 0.39772(9) 0.0240(2) Uani 1 1 d . . . . .
B5 B 1.0676(4) 0.2520(4) 0.1645(2) 0.0129(4) Uani 1 1 d . . . . .
B4 B 0.7580(4) 0.6513(4) 0.1673(2) 0.0137(5) Uani 1 1 d . . . . .
B1 B 0.2012(4) 0.6651(4) 0.4085(2) 0.0163(5) Uani 1 1 d . . . . .
B2 B 0.1439(4) 0.5467(4) 0.2289(2) 0.0131(5) Uani 1 1 d . . . . .
B3 B 0.3162(4) 0.8126(4) 0.1971(2) 0.0127(5) Uani 1 1 d . . . . .
O9 O 1.2110(2) 0.3097(2) 0.20282(14) 0.0137(3) Uani 1 1 d . . . . .
O4 O 0.3104(2) 0.6195(2) 0.16098(13) 0.0123(3) Uani 1 1 d . . . . .
O10 O 1.1248(3) 0.0330(3) 0.14855(14) 0.0152(3) Uani 1 1 d . . . . .
O6 O 0.5408(2) 0.8155(3) 0.14910(14) 0.0159(3) Uani 1 1 d . . . . .
O7 O 0.8992(3) 0.7104(3) 0.20743(15) 0.0184(3) Uani 1 1 d . . . . .
O3 O 0.1411(3) 0.5267(3) 0.36525(14) 0.0176(3) Uani 1 1 d . . . . .
O5 O 0.2777(3) 0.8084(3) 0.33537(14) 0.0185(3) Uani 1 1 d . . . . .
O8 O 0.8446(3) 0.4230(3) 0.14255(16) 0.0211(4) Uani 1 1 d . . . . .
O2 O 0.1750(3) 0.6627(3) 0.53578(15) 0.0258(4) Uani 1 1 d . . . . .
H1 H 0.132583 0.543606 0.573638 0.039 Uiso 1 1 d R U . . .
O1 O 0.6899(3) 1.0342(3) 0.38664(16) 0.0278(4) Uani 1 1 d . . . . .
H3 H 0.741480 1.145726 0.381046 0.042 Uiso 1 1 d R U . . .
H2 H 0.772839 0.937706 0.321856 0.042 Uiso 1 1 d R U . . .

loop_
_atom_site_aniso_label
_atom_site_aniso_U_11
_atom_site_aniso_U_22
_atom_site_aniso_U_33
_atom_site_aniso_U_23
_atom_site_aniso_U_13
_atom_site_aniso_U_12
K1 0.0209(3) 0.0175(3) 0.0214(3) -0.00343(19) -0.00197(19) -0.0096(2)
Na1 0.0291(5) 0.0191(5) 0.0274(5) 0.0002(4) -0.0114(4) -0.0121(4)
B5 0.0114(11) 0.0107(11) 0.0156(11) -0.0010(8) -0.0032(8) -0.0041(9)
B4 0.0119(11) 0.0094(11) 0.0187(11) -0.0016(9) -0.0029(9) -0.0040(9)
B1 0.0160(12) 0.0158(12) 0.0166(11) -0.0029(9) -0.0033(9) -0.0064(10)
B2 0.0121(11) 0.0098(11) 0.0172(11) -0.0026(9) -0.0023(9) -0.0047(9)
B3 0.0104(11) 0.0098(11) 0.0162(11) -0.0012(8) -0.0028(9) -0.0032(9)
O9 0.0112(7) 0.0079(7) 0.0221(8) -0.0039(6) -0.0044(6) -0.0029(6)
O4 0.0119(7) 0.0098(7) 0.0152(7) -0.0033(5) -0.0012(6) -0.0048(6)
O10 0.0120(7) 0.0080(7) 0.0253(8) -0.0038(6) -0.0054(6) -0.0027(6)
O6 0.0093(7) 0.0089(7) 0.0282(8) -0.0002(6) -0.0041(6) -0.0033(6)
O7 0.0120(8) 0.0104(7) 0.0336(9) -0.0070(6) -0.0058(6) -0.0031(6)
O3 0.0235(8) 0.0168(8) 0.0168(8) -0.0019(6) -0.0012(6) -0.0133(7)
O5 0.0270(9) 0.0186(8) 0.0158(7) -0.0037(6) -0.0025(6) -0.0148(7)
O8 0.0133(8) 0.0087(7) 0.0416(10) -0.0073(7) -0.0125(7) -0.0002(6)
O2 0.0411(11) 0.0291(10) 0.0159(8) -0.0021(7) -0.0040(7) -0.0234(9)
O1 0.0235(9) 0.0289(10) 0.0295(9) -0.0074(7) -0.0020(7) -0.0103(8)

loop_
_atom_type_symbol
_atom_type_description
_atom_type_scat_dispersion_real
_atom_type_scat_dispersion_imag
_atom_type_scat_source
B B 0.0013 0.0007 'International Tables Vol C Tables 4.2.6.8 and 6.1.1.4'
H H 0.0000 0.0000 'International Tables Vol C Tables 4.2.6.8 and 6.1.1.4'
K K 0.2009 0.2494 'International Tables Vol C Tables 4.2.6.8 and 6.1.1.4'
Na Na 0.0362 0.0249 'International Tables Vol C Tables 4.2.6.8 and 6.1.1.4'
O O 0.0106 0.0060 'International Tables Vol C Tables 4.2.6.8 and 6.1.1.4'

loop_
_geom_angle_atom_site_label_1
_geom_angle_atom_site_label_2
_geom_angle_atom_site_label_3
_geom_angle
_geom_angle_site_symmetry_1
_geom_angle_site_symmetry_3
_geom_angle_publ_flag
B4 K1 B5 107.51(6) 1_545 . ?
B3 K1 B5 117.03(6) 2_665 . ?
B3 K1 B4 99.44(6) 2_665 1_545 ?
B3 K1 O6 27.45(5) 2_665 2_665 ?
O9 K1 B5 126.07(5) 1_455 . ?
O9 K1 B4 85.99(5) 1_455 1_545 ?
O9 K1 B3 111.33(5) 1_455 2_665 ?
O9 K1 O4 50.47(4) 1_455 . ?
O9 K1 O4 115.24(5) 1_455 2_665 ?
O9 K1 O10 135.74(5) 1_455 . ?
O9 K1 O10 128.26(4) 1_455 2_755 ?
O9 K1 O6 65.03(4) 1_455 1_545 ?
O9 K1 O6 85.00(4) 1_455 2_665 ?
O9 K1 O7 98.57(5) 1_455 1_545 ?
O4 K1 B5 90.20(5) . . ?
O4 K1 B5 98.05(5) 2_665 . ?
O4 K1 B4 133.49(5) . 1_545 ?
O4 K1 B4 126.60(5) 2_665 1_545 ?
O4 K1 B3 110.25(5) . 2_665 ?
O4 K1 B3 28.05(5) 2_665 2_665 ?
O4 K1 O4 91.15(4) 2_665 . ?
O4 K1 O10 104.44(4) 2_665 . ?
O4 K1 O10 112.76(4) . . ?
O4 K1 O10 49.89(4) 2_665 2_755 ?
O4 K1 O10 138.98(4) . 2_755 ?
O4 K1 O6 122.56(5) 2_665 1_545 ?
O4 K1 O6 47.86(4) 2_665 2_665 ?
O4 K1 O6 99.80(4) . 2_665 ?
O4 K1 O7 133.29(5) . 1_545 ?
O4 K1 O7 135.54(5) 2_665 1_545 ?
O10 K1 B5 23.91(5) . . ?
O10 K1 B5 105.66(5) 2_755 . ?
O10 K1 B4 85.67(5) . 1_545 ?
O10 K1 B4 77.97(5) 2_755 1_545 ?
O10 K1 B3 112.91(5) . 2_665 ?
O10 K1 B3 28.95(5) 2_755 2_665 ?
O10 K1 O10 92.01(4) 2_755 . ?
O10 K1 O6 46.87(4) 2_755 2_665 ?
O10 K1 O6 138.39(4) . 2_665 ?
O10 K1 O7 86.82(4) 2_755 1_545 ?
O6 K1 B5 129.36(5) 1_545 . ?
O6 K1 B5 144.15(5) 2_665 . ?
O6 K1 B4 24.39(5) 1_545 1_545 ?
O6 K1 B4 90.32(5) 2_665 1_545 ?
O6 K1 B3 95.09(6) 1_545 2_665 ?
O6 K1 O4 115.35(4) 1_545 . ?
O6 K1 O10 109.32(4) 1_545 . ?
O6 K1 O10 83.52(4) 1_545 2_755 ?
O6 K1 O6 76.75(5) 1_545 2_665 ?
O6 K1 O7 47.43(4) 1_545 1_545 ?
O7 K1 B5 82.82(5) 1_545 . ?
O7 K1 B4 24.82(5) 1_545 1_545 ?
O7 K1 B3 114.01(6) 1_545 2_665 ?
O7 K1 O10 61.91(4) 1_545 . ?
O7 K1 O6 112.59(4) 1_545 2_665 ?
O8 K1 B5 24.08(5) . . ?
O8 K1 B4 128.94(5) . 1_545 ?
O8 K1 B3 116.06(6) . 2_665 ?
O8 K1 O9 111.11(5) . 1_455 ?
O8 K1 O4 90.19(5) . 2_665 ?
O8 K1 O4 67.53(4) . . ?
O8 K1 O10 117.24(5) . 2_755 ?
O8 K1 O10 47.98(4) . . ?
O8 K1 O6 146.19(5) . 1_545 ?
O8 K1 O6 137.04(5) . 2_665 ?
O8 K1 O7 104.24(5) . 1_545 ?
Na1 Na1 K1 105.11(4) 2_676 1_565 ?
B5 Na1 K1 61.29(5) 1_465 1_565 ?
B5 Na1 Na1 165.70(7) 1_465 2_676 ?
B2 Na1 K1 56.19(5) 1_565 1_565 ?
B2 Na1 Na1 129.52(6) 1_565 2_676 ?
B2 Na1 B5 48.39(6) 1_565 1_465 ?
O9 Na1 K1 44.36(4) 1_465 1_565 ?
O9 Na1 Na1 146.16(6) 1_465 2_676 ?
O9 Na1 B5 24.30(6) 1_465 1_465 ?
O9 Na1 B2 29.02(6) 1_465 1_565 ?
O9 Na1 O3 58.66(5) 1_465 1_565 ?
O9 Na1 O2 82.01(6) 1_465 2_576 ?
O9 Na1 O1 166.28(7) 1_465 2_676 ?
O3 Na1 K1 78.66(4) 1_565 1_565 ?
O3 Na1 Na1 108.45(5) 1_565 2_676 ?
O3 Na1 B5 74.60(6) 1_565 1_465 ?
O3 Na1 B2 29.85(6) 1_565 1_565 ?
O3 Na1 O2 66.28(6) 1_565 2_576 ?
O5 Na1 K1 91.28(5) . 1_565 ?
O5 Na1 Na1 111.81(6) . 2_676 ?
O5 Na1 B5 66.53(6) . 1_465 ?
O5 Na1 B2 114.70(7) . 1_565 ?
O5 Na1 O9 86.96(6) . 1_465 ?
O5 Na1 O3 139.74(7) . 1_565 ?
O5 Na1 O2 90.51(6) . 2_576 ?
O5 Na1 O1 114.00(7) . . ?
O5 Na1 O1 97.80(7) . 2_676 ?
O2 Na1 K1 126.11(5) 2_576 1_565 ?
O2 Na1 Na1 123.75(6) 2_576 2_676 ?
O2 Na1 B5 70.46(6) 2_576 1_465 ?
O2 Na1 B2 74.54(6) 2_576 1_565 ?
O1 Na1 K1 147.56(5) 2_676 1_565 ?
O1 Na1 K1 60.71(5) . 1_565 ?
O1 Na1 Na1 42.71(5) 2_676 2_676 ?
O1 Na1 Na1 44.57(5) . 2_676 ?
O1 Na1 B5 122.00(7) . 1_465 ?
O1 Na1 B5 150.13(7) 2_676 1_465 ?
O1 Na1 B2 97.51(7) . 1_565 ?
O1 Na1 B2 141.21(7) 2_676 1_565 ?
O1 Na1 O9 102.60(7) . 1_465 ?
O1 Na1 O3 111.56(7) 2_676 1_565 ?
O1 Na1 O3 94.92(7) . 1_565 ?
O1 Na1 O2 155.12(7) . 2_576 ?
O1 Na1 O2 85.07(6) 2_676 2_576 ?
O1 Na1 O1 87.27(7) . 2_676 ?
Na1 B5 K1 135.85(8) 1_645 . ?
O9 B5 K1 172.21(16) . . ?
O9 B5 Na1 46.12(10) . 1_645 ?
O9 B5 O8 120.06(19) . . ?
O10 B5 K1 63.86(11) . . ?
O10 B5 Na1 94.03(13) . 1_645 ?
O10 B5 O9 123.7(2) . . ?
O10 B5 O8 116.18(19) . . ?
O8 B5 K1 52.32(10) . . ?
O8 B5 Na1 131.17(15) . 1_645 ?
O6 B4 K1 60.46(11) . 1_565 ?
O6 B4 O7 119.5(2) . . ?
O6 B4 O8 121.37(19) . . ?
O7 B4 K1 66.34(11) . 1_565 ?
O7 B4 O8 119.11(19) . . ?
O8 B4 K1 151.01(16) . 1_565 ?
O3 B1 O2 118.0(2) . . ?
O5 B1 O3 123.7(2) . . ?
O5 B1 O2 118.3(2) . . ?
Na1 B2 K1 75.45(6) 1_545 . ?
O9 B2 K1 54.20(9) 1_455 . ?
O9 B2 Na1 51.24(9) 1_455 1_545 ?
O9 B2 O7 110.58(17) 1_455 1_455 ?
O9 B2 O3 104.72(16) 1_455 . ?
O4 B2 K1 57.40(10) . . ?
O4 B2 Na1 119.47(13) . 1_545 ?
O4 B2 O9 110.58(17) . 1_455 ?
O4 B2 O7 113.35(18) . 1_455 ?
O4 B2 O3 110.97(17) . . ?
O7 B2 K1 140.17(14) 1_455 . ?
O7 B2 Na1 127.16(14) 1_455 1_545 ?
O7 B2 O3 106.20(17) 1_455 . ?
O3 B2 K1 113.19(12) . . ?
O3 B2 Na1 53.97(9) . 1_545 ?
O4 B3 K1 64.47(10) . 2_665 ?
O4 B3 O10 108.77(16) . 1_465 ?
O4 B3 O6 112.32(18) . . ?
O4 B3 O5 111.60(17) . . ?
O10 B3 K1 69.26(10) 1_465 2_665 ?
O10 B3 O5 108.14(17) 1_465 . ?
O6 B3 K1 79.35(11) . 2_665 ?
O6 B3 O10 108.49(17) . 1_465 ?
O6 B3 O5 107.41(16) . . ?
O5 B3 K1 173.23(14) . 2_665 ?
Na1 O9 K1 98.47(6) 1_645 1_655 ?
B5 O9 K1 120.37(13) . 1_655 ?
B5 O9 Na1 109.58(13) . 1_645 ?
B5 O9 B2 124.18(17) . 1_655 ?
B2 O9 K1 99.94(11) 1_655 1_655 ?
B2 O9 Na1 99.74(12) 1_655 1_645 ?
K1 O4 K1 88.85(4) 2_665 . ?
B2 O4 K1 97.65(12) . . ?
B2 O4 K1 129.34(12) . 2_665 ?
B2 O4 B3 119.32(16) . . ?
B3 O4 K1 134.20(12) . . ?
B3 O4 K1 87.48(11) . 2_665 ?
K1 O10 K1 87.99(4) 2_755 . ?
B5 O10 K1 126.02(13) . 2_755 ?
B5 O10 K1 92.24(12) . . ?
B5 O10 B3 127.42(17) . 1_645 ?
B3 O10 K1 81.79(11) 1_645 2_755 ?
B3 O10 K1 136.73(12) 1_645 . ?
K1 O6 K1 103.25(5) 1_565 2_665 ?
B4 O6 K1 95.14(12) . 1_565 ?
B4 O6 K1 119.76(13) . 2_665 ?
B4 O6 B3 128.71(18) . . ?
B3 O6 K1 132.30(12) . 1_565 ?
B3 O6 K1 73.20(11) . 2_665 ?
B4 O7 K1 88.84(12) . 1_565 ?
B4 O7 B2 124.75(17) . 1_655 ?
B2 O7 K1 135.59(12) 1_655 1_565 ?
B1 O3 Na1 128.35(14) . 1_545 ?
B1 O3 B2 118.47(17) . . ?
B2 O3 Na1 96.18(11) . 1_545 ?
B1 O5 Na1 125.99(14) . . ?
B1 O5 B3 120.45(17) . . ?
B3 O5 Na1 112.84(12) . . ?
B5 O8 K1 103.60(12) . . ?
B4 O8 K1 134.77(13) . . ?
B4 O8 B5 121.20(17) . . ?
Na1 O2 H1 75.5 2_576 . ?
B1 O2 Na1 102.54(14) . 2_576 ?
B1 O2 H1 107.7 . . ?
K1 O1 H3 86.6 1_565 . ?
K1 O1 H2 52.2 1_565 . ?
Na1 O1 K1 82.83(5) . 1_565 ?
Na1 O1 K1 172.96(8) 2_676 1_565 ?
Na1 O1 Na1 92.73(7) . 2_676 ?
Na1 O1 H3 127.1 . . ?
Na1 O1 H3 100.4 2_676 . ?
Na1 O1 H2 103.1 . . ?
Na1 O1 H2 124.2 2_676 . ?
H3 O1 H2 110.4 . . ?

loop_
_geom_bond_atom_site_label_1
_geom_bond_atom_site_label_2
_geom_bond_distance
_geom_bond_site_symmetry_2
_geom_bond_publ_flag
K1 B5 3.317(2) . ?
K1 B4 3.238(2) 1_545 ?
K1 B3 3.047(2) 2_665 ?
K1 O9 2.7461(15) 1_455 ?
K1 O4 2.7525(15) 2_665 ?
K1 O4 2.8347(15) . ?
K1 O10 2.9795(15) . ?
K1 O10 2.8794(16) 2_755 ?
K1 O6 2.8282(15) 1_545 ?
K1 O6 3.1284(16) 2_665 ?
K1 O7 2.9660(16) 1_545 ?
K1 O8 2.7006(15) . ?
Na1 Na1 3.4267(18) 2_676 ?
Na1 B5 3.102(2) 1_465 ?
Na1 B2 3.000(2) 1_565 ?
Na1 O9 2.3732(17) 1_465 ?
Na1 O3 2.4402(18) 1_565 ?
Na1 O5 2.3005(17) . ?
Na1 O2 2.755(2) 2_576 ?
Na1 O1 2.3269(19) . ?
Na1 O1 2.407(2) 2_676 ?
B5 O9 1.355(3) . ?
B5 O10 1.345(3) . ?
B5 O8 1.392(3) . ?
B4 O6 1.342(3) . ?
B4 O7 1.359(3) . ?
B4 O8 1.390(3) . ?
B1 O3 1.361(3) . ?
B1 O5 1.343(3) . ?
B1 O2 1.392(3) . ?
B2 O9 1.476(3) 1_455 ?
B2 O4 1.419(3) . ?
B2 O7 1.486(3) 1_455 ?
B2 O3 1.502(3) . ?
B3 O4 1.434(3) . ?
B3 O10 1.490(3) 1_465 ?
B3 O6 1.467(3) . ?
B3 O5 1.505(3) . ?
O2 H1 0.9547 . ?
O1 H3 0.9407 . ?
O1 H2 0.9422 . ?

loop_
_geom_hbond_atom_site_label_D
_geom_hbond_atom_site_label_H
_geom_hbond_atom_site_label_A
_geom_hbond_distance_DH
_geom_hbond_distance_HA
_geom_hbond_distance_DA
_geom_hbond_angle_DHA
_geom_hbond_site_symmetry_A
O2 H1 O3 0.95 2.02 2.852(2) 144.1 2_566
O1 H3 O2 0.94 2.04 2.895(2) 150.1 2_676
O1 H2 O7 0.94 1.90 2.831(2) 167.5 .

loop_
_geom_torsion_atom_site_label_1
_geom_torsion_atom_site_label_2
_geom_torsion_atom_site_label_3
_geom_torsion_atom_site_label_4
_geom_torsion
_geom_torsion_site_symmetry_1
_geom_torsion_site_symmetry_2
_geom_torsion_site_symmetry_3
_geom_torsion_site_symmetry_4
_geom_torsion_publ_flag
K1 B5 O10 K1 89.14(11) . . . 2_755 ?
K1 B5 O10 B3 -161.3(2) . . . 1_645 ?
K1 B5 O8 B4 173.5(2) . . . . ?
K1 B4 O6 K1 108.45(11) 1_565 . . 2_665 ?
K1 B4 O6 B3 -159.7(2) 1_565 . . . ?
K1 B4 O7 B2 -148.8(2) 1_565 . . 1_655 ?
K1 B4 O8 K1 -92.1(3) 1_565 . . . ?
K1 B4 O8 B5 96.9(3) 1_565 . . . ?
K1 B2 O4 K1 94.82(12) . . . 2_665 ?
K1 B2 O4 B3 -151.91(18) . . . . ?
K1 B2 O3 Na1 -49.50(11) . . . 1_545 ?
K1 B2 O3 B1 90.74(19) . . . . ?
K1 B3 O4 K1 85.95(13) 2_665 . . . ?
K1 B3 O4 B2 -134.67(17) 2_665 . . . ?
K1 B3 O6 K1 92.81(13) 2_665 . . 1_565 ?
K1 B3 O6 B4 -115.0(2) 2_665 . . . ?
Na1 B5 O9 K1 112.93(14) 1_645 . . 1_655 ?
Na1 B5 O9 B2 -117.3(2) 1_645 . . 1_655 ?
Na1 B5 O10 K1 -130.80(10) 1_645 . . 2_755 ?
Na1 B5 O10 K1 140.06(6) 1_645 . . . ?
Na1 B5 O10 B3 -21.3(2) 1_645 . . 1_645 ?
Na1 B5 O8 K1 -121.93(14) 1_645 . . . ?
Na1 B5 O8 B4 51.5(3) 1_645 . . . ?
Na1 B2 O4 K1 140.08(9) 1_545 . . 2_665 ?
Na1 B2 O4 K1 45.26(13) 1_545 . . . ?
Na1 B2 O4 B3 -106.65(17) 1_545 . . . ?
Na1 B2 O3 B1 140.2(2) 1_545 . . . ?
O9 B5 O10 K1 178.0(2) . . . . ?
O9 B5 O10 K1 -92.9(2) . . . 2_755 ?
O9 B5 O10 B3 16.7(3) . . . 1_645 ?
O9 B5 O8 K1 -178.03(17) . . . . ?
O9 B5 O8 B4 -4.6(3) . . . . ?
O9 B2 O4 K1 -10.96(16) 1_455 . . . ?
O9 B2 O4 K1 83.85(19) 1_455 . . 2_665 ?
O9 B2 O4 B3 -162.87(16) 1_455 . . . ?
O9 B2 O3 Na1 7.45(15) 1_455 . . 1_545 ?
O9 B2 O3 B1 147.69(18) 1_455 . . . ?
O4 B2 O3 Na1 -111.88(15) . . . 1_545 ?
O4 B2 O3 B1 28.3(3) . . . . ?
O4 B3 O6 K1 149.35(13) . . . 1_565 ?
O4 B3 O6 K1 56.55(14) . . . 2_665 ?
O4 B3 O6 B4 -58.5(3) . . . . ?
O4 B3 O5 Na1 176.84(13) . . . . ?
O4 B3 O5 B1 -12.3(3) . . . . ?
O10 B5 O9 K1 54.6(3) . . . 1_655 ?
O10 B5 O9 Na1 -58.3(2) . . . 1_645 ?
O10 B5 O9 B2 -175.62(19) . . . 1_655 ?
O10 B5 O8 K1 0.3(2) . . . . ?
O10 B5 O8 B4 173.82(19) . . . . ?
O10 B3 O4 K1 54.78(15) 1_465 . . 2_665 ?
O10 B3 O4 K1 140.72(13) 1_465 . . . ?
O10 B3 O4 B2 -79.9(2) 1_465 . . . ?
O10 B3 O6 K1 29.1(2) 1_465 . . 1_565 ?
O10 B3 O6 K1 -63.72(13) 1_465 . . 2_665 ?
O10 B3 O6 B4 -178.71(19) 1_465 . . . ?
O10 B3 O5 Na1 -63.57(17) 1_465 . . . ?
O10 B3 O5 B1 107.3(2) 1_465 . . . ?
O6 B4 O7 K1 -30.0(2) . . . 1_565 ?
O6 B4 O7 B2 -178.80(19) . . . 1_655 ?
O6 B4 O8 K1 -7.3(3) . . . . ?
O6 B4 O8 B5 -178.4(2) . . . . ?
O6 B3 O4 K1 -65.32(16) . . . 2_665 ?
O6 B3 O4 K1 20.6(3) . . . . ?
O6 B3 O4 B2 160.01(17) . . . . ?
O6 B3 O5 Na1 53.33(18) . . . . ?
O6 B3 O5 B1 -135.8(2) . . . . ?
O7 B4 O6 K1 140.19(16) . . . 2_665 ?
O7 B4 O6 K1 31.7(2) . . . 1_565 ?
O7 B4 O6 B3 -128.0(2) . . . . ?
O7 B4 O8 K1 174.65(14) . . . . ?
O7 B4 O8 B5 3.6(3) . . . . ?
O7 B2 O4 K1 -41.0(2) 1_455 . . 2_665 ?
O7 B2 O4 K1 -135.79(15) 1_455 . . . ?
O7 B2 O4 B3 72.3(2) 1_455 . . . ?
O7 B2 O3 Na1 124.51(14) 1_455 . . 1_545 ?
O7 B2 O3 B1 -95.3(2) 1_455 . . . ?
O3 B1 O5 Na1 165.67(16) . . . . ?
O3 B1 O5 B3 -3.9(3) . . . . ?
O3 B1 O2 Na1 -71.9(2) . . . 2_576 ?
O3 B2 O4 K1 -160.38(11) . . . 2_665 ?
O3 B2 O4 K1 104.80(15) . . . . ?
O3 B2 O4 B3 -47.1(2) . . . . ?
O5 B1 O3 Na1 121.4(2) . . . 1_545 ?
O5 B1 O3 B2 -4.4(3) . . . . ?
O5 B1 O2 Na1 106.2(2) . . . 2_576 ?
O5 B3 O4 K1 -100.06(18) . . . . ?
O5 B3 O4 K1 173.99(15) . . . 2_665 ?
O5 B3 O4 B2 39.3(2) . . . . ?
O5 B3 O6 K1 179.62(16) . . . 2_665 ?
O5 B3 O6 K1 -87.57(19) . . . 1_565 ?
O5 B3 O6 B4 64.6(3) . . . . ?
O8 B5 O9 K1 -127.15(18) . . . 1_655 ?
O8 B5 O9 Na1 119.92(19) . . . 1_645 ?
O8 B5 O9 B2 2.6(3) . . . 1_655 ?
O8 B5 O10 K1 88.8(2) . . . 2_755 ?
O8 B5 O10 K1 -0.30(19) . . . . ?
O8 B5 O10 B3 -161.64(19) . . . 1_645 ?
O8 B4 O6 K1 -146.30(19) . . . 1_565 ?
O8 B4 O6 K1 -37.8(3) . . . 2_665 ?
O8 B4 O6 B3 54.0(3) . . . . ?
O8 B4 O7 K1 148.11(19) . . . 1_565 ?
O8 B4 O7 B2 -0.7(3) . . . 1_655 ?
O2 B1 O3 Na1 -60.6(3) . . . 1_545 ?
O2 B1 O3 B2 173.55(19) . . . . ?
O2 B1 O5 Na1 -12.3(3) . . . . ?
O2 B1 O5 B3 178.12(19) . . . . ?
